data_7045241
loop_
_publ_author_name
'Fan, Qi-Jia'
'Lin, Yue-Jian'
'Hahn, F. Ekkehardt'
'Jin, Guo-Xin'

_publ_section_title
;
 Host-guest capability of a three-dimensional heterometallic macrocycle.
;
_journal_issue 7
_journal_name_full 'Dalton transactions (Cambridge, England : 2003)'
_journal_page_first 2240
_journal_page_last 2246
_journal_paper_doi 10.1039/c7dt04453d
_journal_volume 47
_journal_year 2018
_chemical_formula_sum 'C172 H230 Cu6 F12 N10 O58 Rh4 S4'
_chemical_formula_weight 4514.77
_space_group_crystal_system triclinic
_space_group_IT_number 2
_space_group_name_Hall '-P 1'
_space_group_name_H-M_alt 'P -1'
_symmetry_space_group_name_Hall '-P 1'
_symmetry_space_group_name_H-M 'P -1'
_atom_sites_solution_hydrogens geom
_audit_creation_method SHELXL-2014/7
_audit_update_record
;
2018-01-07 deposited with the CCDC.
2018-01-09 downloaded from the CCDC.
;
_cell_angle_alpha 96.2437(14)
_cell_angle_beta 111.7468(13)
_cell_angle_gamma 109.0984(13)
_cell_formula_units_Z 1
_cell_length_a 16.7310(4)
_cell_length_b 17.1520(4)
_cell_length_c 22.1104(5)
_cell_measurement_reflns_used 9797
_cell_measurement_temperature 173(2)
_cell_measurement_theta_max 68.01
_cell_measurement_theta_min 2.23
_cell_volume 5374.5(2)
_computing_cell_refinement 'Bruker SAINT'
_computing_data_collection 'Bruker APEX2'
_computing_data_reduction 'Bruker SAINT'
_computing_molecular_graphics 'Bruker SHELXTL'
_computing_publication_material 'Bruker SHELXTL'
_computing_structure_refinement 'SHELXL-2014/7 (Sheldrick, 2014)'
_computing_structure_solution 'SHELXS-97 (Sheldrick 2008)'
_diffrn_ambient_temperature 173(2)
_diffrn_measured_fraction_theta_full 0.964
_diffrn_measured_fraction_theta_max 0.964
_diffrn_measurement_device_type 'Bruker APEX-II CCD'
_diffrn_measurement_method '\f and \w scans'
_diffrn_radiation_type CuK\a
_diffrn_radiation_wavelength 1.54178
_diffrn_reflns_av_R_equivalents 0.0502
_diffrn_reflns_av_unetI/netI 0.0590
_diffrn_reflns_Laue_measured_fraction_full 0.964
_diffrn_reflns_Laue_measured_fraction_max 0.964
_diffrn_reflns_limit_h_max 20
_diffrn_reflns_limit_h_min -19
_diffrn_reflns_limit_k_max 20
_diffrn_reflns_limit_k_min -20
_diffrn_reflns_limit_l_max 26
_diffrn_reflns_limit_l_min -26
_diffrn_reflns_number 53654
_diffrn_reflns_point_group_measured_fraction_full 0.964
_diffrn_reflns_point_group_measured_fraction_max 0.964
_diffrn_reflns_theta_full 67.495
_diffrn_reflns_theta_max 67.495
_diffrn_reflns_theta_min 2.229
_exptl_absorpt_coefficient_mu 4.146
_exptl_absorpt_correction_T_max 0.422
_exptl_absorpt_correction_T_min 0.321
_exptl_absorpt_correction_type multi-scan
_exptl_absorpt_process_details sadabs
_exptl_crystal_colour green
_exptl_crystal_density_diffrn 1.395
_exptl_crystal_description block
_exptl_crystal_F_000 2322
_exptl_crystal_size_max 0.140
_exptl_crystal_size_mid 0.120
_exptl_crystal_size_min 0.100
_platon_squeeze_details
;
 In asymmetric unit of this data, there were disordered
 anion and solvents (one triflate anion, one diethyl ether,
 two methanol and two water molecules) which could not be
 restrained properly. Therefore, SQUEEZE algorithm was used
 to omit them.
;
_refine_diff_density_max 1.682
_refine_diff_density_min -0.551
_refine_diff_density_rms 0.128
_refine_ls_extinction_method none
_refine_ls_goodness_of_fit_ref 1.049
_refine_ls_hydrogen_treatment constr
_refine_ls_matrix_type full
_refine_ls_number_parameters 1151
_refine_ls_number_reflns 18675
_refine_ls_number_restraints 134
_refine_ls_restrained_S_all 1.051
_refine_ls_R_factor_all 0.1032
_refine_ls_R_factor_gt 0.0813
_refine_ls_shift/su_max 0.010
_refine_ls_shift/su_mean 0.000
_refine_ls_structure_factor_coef Fsqd
_refine_ls_weighting_details 'w=1/[\s^2^(Fo^2^)+(0.1458P)^2^+11.3933P] where P=(Fo^2^+2Fc^2^)/3'
_refine_ls_weighting_scheme calc
_refine_ls_wR_factor_gt 0.2409
_refine_ls_wR_factor_ref 0.2557
_reflns_Friedel_coverage 0.000
_reflns_number_gt 13340
_reflns_number_total 18675
_reflns_threshold_expression 'I > 2\s(I)'
_cod_data_source_file c7dt04453d2.cif
_cod_data_source_block 2c
_cod_depositor_comments 'Adding full bibliography for 7045239--7045244.cif.'
_cod_database_code 7045241
_shelx_shelxl_version_number 2014/7
_shelx_space_group_comment
; 
The symmetry employed for this shelxl refinement is uniquely defined 
by the following loop, which should always be used as a source of 
symmetry information in preference to the above space-group names. 
They are only intended as comments. 
;
_shelx_estimated_absorpt_t_min 0.594
_shelx_estimated_absorpt_t_max 0.682
_platon_squeeze_void_probe_radius 1.20

loop_
_space_group_symop_operation_xyz
'x, y, z'
'-x, -y, -z'

loop_
_atom_site_label
_atom_site_type_symbol
_atom_site_fract_x
_atom_site_fract_y
_atom_site_fract_z
_atom_site_U_iso_or_equiv
_atom_site_adp_type
_atom_site_occupancy
_atom_site_site_symmetry_order
_atom_site_calc_flag
_atom_site_refinement_flags_posn
_atom_site_refinement_flags_adp
_atom_site_refinement_flags_occupancy
_atom_site_disorder_assembly
_atom_site_disorder_group
Rh1 Rh 0.33496(4) 0.66698(4) 0.10909(2) 0.05226(18) Uani 1 1 d . . . . .
Rh2 Rh 0.04532(4) 0.04922(3) 0.16726(2) 0.05330(18) Uani 1 1 d . . . . .
Cu2 Cu 0.42931(7) 0.78452(7) 0.51143(5) 0.0497(3) Uani 1 1 d . . . . .
Cu3 Cu 0.78380(10) 0.66355(11) 0.44604(5) 0.0789(5) Uani 1 1 d . . . . .
N3 N 0.4116(4) 0.6763(4) 0.2128(3) 0.0489(13) Uani 1 1 d . . . . .
N4 N 0.8482(4) 0.8652(4) 0.7390(3) 0.0491(14) Uani 1 1 d . . . . .
O7 O 0.3067(3) 0.7783(4) 0.4573(2) 0.0574(13) Uani 1 1 d . . . . .
O8 O 0.4515(3) 0.7576(3) 0.4346(2) 0.0502(11) Uani 1 1 d . . . . .
O9 O 0.6676(4) 0.6714(5) 0.3930(3) 0.080(2) Uani 1 1 d . . . . .
O10 O 0.7791(5) 0.5952(5) 0.3686(3) 0.083(2) Uani 1 1 d . . . . .
O11 O 0.4145(4) 0.8226(4) 0.5905(3) 0.0634(14) Uani 1 1 d . . . . .
O12 O 0.5556(3) 0.7983(4) 0.5641(2) 0.0554(13) Uani 1 1 d . . . . .
O13 O 0.7725(4) 0.7122(5) 0.5234(3) 0.080(2) Uani 1 1 d . . . . .
O14 O 0.8921(4) 0.6448(5) 0.5019(3) 0.0780(19) Uani 1 1 d . . . . .
O15 O 0.0793(7) 0.3016(5) -0.0179(4) 0.117(3) Uani 1 1 d . . . . .
O16 O 0.1025(10) 0.4424(6) -0.0352(4) 0.166(6) Uani 1 1 d . . . . .
O17 O -0.0381(8) 0.3158(8) -0.1162(4) 0.147(4) Uani 1 1 d . . . . .
S1 S 0.0641(3) 0.3515(2) -0.06502(14) 0.1165(12) Uani 1 1 d . . . . .
F1 F 0.0987(8) 0.2552(7) -0.1339(5) 0.171(4) Uani 1 1 d . . . . .
F2 F 0.1239(9) 0.3758(7) -0.1537(5) 0.162(4) Uani 1 1 d . . . . .
F3 F 0.2198(7) 0.3677(10) -0.0634(6) 0.201(6) Uani 1 1 d . . . . .
Cu1 Cu 0.1794(2) 0.33592(12) 0.09704(9) 0.0554(6) Uani 0.655(5) 1 d . U P A 1
N1 N 0.1599(8) 0.4369(7) 0.1198(5) 0.050(3) Uani 0.655(5) 1 d . U P A 1
N2 N 0.0854(9) 0.2870(8) 0.1287(5) 0.052(3) Uani 0.655(5) 1 d . U P A 1
O3 O 0.2901(6) 0.4146(6) 0.0884(4) 0.054(2) Uani 0.655(5) 1 d . U P A 1
O6 O 0.1933(6) 0.2240(5) 0.0976(4) 0.0552(19) Uani 0.655(5) 1 d . U P A 1
C1 C 0.0881(8) 0.4267(9) 0.1398(5) 0.053(3) Uani 0.655(5) 1 d . . P A 1
C2 C 0.0477(8) 0.3434(7) 0.1464(5) 0.047(2) Uani 0.655(5) 1 d . . P A 1
C3 C -0.0223(9) 0.3234(9) 0.1680(6) 0.059(3) Uani 0.655(5) 1 d . . P A 1
H3 H -0.0507 0.2675 0.1718 0.071 Uiso 0.655(5) 1 calc R U P A 1
C4 C -0.0505(9) 0.3891(9) 0.1844(5) 0.059(3) Uani 0.655(5) 1 d . . P A 1
H4 H -0.0961 0.3775 0.2016 0.070 Uiso 0.655(5) 1 calc R U P A 1
C5 C -0.0147(9) 0.4667(8) 0.1762(6) 0.059(3) Uani 0.655(5) 1 d . . P A 1
H5 H -0.0382 0.5080 0.1849 0.071 Uiso 0.655(5) 1 calc R U P A 1
C6 C 0.0567(8) 0.4884(8) 0.1550(5) 0.052(3) Uani 0.655(5) 1 d . . P A 1
H6 H 0.0833 0.5446 0.1509 0.062 Uiso 0.655(5) 1 calc R U P A 1
Cu1' Cu 0.1386(3) 0.3481(3) 0.1025(2) 0.0596(12) Uani 0.345(5) 1 d D U P A 2
N1' N 0.2568(12) 0.4048(13) 0.1010(12) 0.054(2) Uani 0.345(5) 1 d D . P A 2
N2' N 0.1846(12) 0.2575(11) 0.1094(10) 0.0552(19) Uani 0.345(5) 1 d D . P A 2
O3' O 0.1331(16) 0.4618(13) 0.1152(10) 0.064(5) Uani 0.345(5) 1 d . U P A 2
O6' O 0.0372(15) 0.2721(14) 0.1203(11) 0.061(5) Uani 0.345(5) 1 d . U P A 2
C1' C 0.3112(16) 0.3586(11) 0.0997(11) 0.061(6) Uani 0.345(5) 1 d D . P A 2
C2' C 0.2696(12) 0.2740(12) 0.1048(9) 0.058(6) Uani 0.345(5) 1 d D . P A 2
C3' C 0.3149(19) 0.2230(15) 0.1050(11) 0.068(7) Uani 0.345(5) 1 d . . P A 2
H3' H 0.2892 0.1675 0.1106 0.082 Uiso 0.345(5) 1 calc R U P A 2
C4' C 0.4016(17) 0.2478(15) 0.0970(11) 0.059(6) Uani 0.345(5) 1 d . . P A 2
H4' H 0.4343 0.2114 0.0986 0.071 Uiso 0.345(5) 1 calc R U P A 2
C5' C 0.4324(16) 0.3272(14) 0.0871(14) 0.065(6) Uani 0.345(5) 1 d D . P A 2
H5' H 0.4831 0.3428 0.0748 0.078 Uiso 0.345(5) 1 calc R U P A 2
C6' C 0.3946(17) 0.3862(15) 0.0937(12) 0.065(6) Uani 0.345(5) 1 d D . P A 2
H6' H 0.4248 0.4439 0.0940 0.078 Uiso 0.345(5) 1 calc R U P A 2
O1 O 0.2193(4) 0.5846(3) 0.1217(2) 0.0566(12) Uani 1 1 d . . . . .
O2 O 0.3482(4) 0.5482(4) 0.0928(2) 0.0567(13) Uani 1 1 d . . . . .
O4 O 0.0106(4) 0.1567(4) 0.1508(3) 0.0598(13) Uani 1 1 d . . . . .
O5 O 0.1379(4) 0.1118(3) 0.1264(2) 0.0576(13) Uani 1 1 d . . . . .
C7 C 0.2122(7) 0.5077(6) 0.1132(3) 0.065(2) Uani 1 1 d . . . . .
C8 C 0.2855(6) 0.4871(5) 0.0969(3) 0.0552(19) Uani 1 1 d . . . . .
C9 C 0.0640(6) 0.2084(5) 0.1332(3) 0.0556(18) Uani 1 1 d . . . . .
C10 C 0.1372(5) 0.1817(5) 0.1190(3) 0.0569(19) Uani 1 1 d . . . . .
C11 C 0.3779(5) 0.6981(5) 0.2560(3) 0.0470(15) Uani 1 1 d . . . . .
H11 H 0.3229 0.7095 0.2396 0.056 Uiso 1 1 calc R U . . .
C12 C 0.4231(5) 0.7039(4) 0.3246(3) 0.0440(14) Uani 1 1 d . . . . .
C13 C 0.5028(5) 0.6865(5) 0.3471(3) 0.0514(17) Uani 1 1 d . . . . .
H13 H 0.5355 0.6912 0.3937 0.062 Uiso 1 1 calc R U . . .
C14 C 0.5349(5) 0.6625(5) 0.3024(3) 0.0497(16) Uani 1 1 d . . . . .
C15 C 0.4871(5) 0.6592(5) 0.2341(3) 0.0480(16) Uani 1 1 d . . . . .
H15 H 0.5096 0.6444 0.2028 0.058 Uiso 1 1 calc R U . . .
C16 C 0.3878(5) 0.7297(4) 0.3736(3) 0.0451(15) Uani 1 1 d . . . . .
C17 C 0.2955(5) 0.7208(5) 0.3518(3) 0.0481(16) Uani 1 1 d . . . . .
H17 H 0.2542 0.6961 0.3053 0.058 Uiso 1 1 calc R U . . .
C18 C 0.2610(5) 0.7463(5) 0.3945(4) 0.0509(16) Uani 1 1 d . . . . .
C19 C 0.1558(5) 0.7343(6) 0.3671(4) 0.0598(19) Uani 1 1 d . . . . .
C20 C 0.1147(10) 0.7265(16) 0.2942(7) 0.173(8) Uani 1 1 d . U . . .
H20A H 0.0468 0.7097 0.2772 0.260 Uiso 1 1 calc R U . . .
H20B H 0.1270 0.6829 0.2709 0.260 Uiso 1 1 calc R U . . .
H20C H 0.1427 0.7815 0.2857 0.260 Uiso 1 1 calc R U . . .
C21 C 0.1109(9) 0.6702(13) 0.3955(11) 0.175(9) Uani 1 1 d . U . . .
H21A H 0.1521 0.6816 0.4434 0.262 Uiso 1 1 calc R U . . .
H21B H 0.0990 0.6132 0.3714 0.262 Uiso 1 1 calc R U . . .
H21C H 0.0513 0.6729 0.3909 0.262 Uiso 1 1 calc R U . . .
C22 C 0.1516(9) 0.8136(10) 0.3962(10) 0.153(7) Uani 1 1 d . U . . .
H22A H 0.0868 0.8091 0.3760 0.230 Uiso 1 1 calc R U . . .
H22B H 0.1917 0.8622 0.3869 0.230 Uiso 1 1 calc R U . . .
H22C H 0.1736 0.8223 0.4451 0.230 Uiso 1 1 calc R U . . .
C23 C 0.6221(5) 0.6428(5) 0.3294(3) 0.0556(18) Uani 1 1 d . . . . .
C24 C 0.6442(5) 0.5979(5) 0.2873(3) 0.0531(17) Uani 1 1 d . . . . .
H24 H 0.6043 0.5814 0.2404 0.064 Uiso 1 1 calc R U . . .
C25 C 0.7200(6) 0.5748(6) 0.3079(4) 0.063(2) Uani 1 1 d . . . . .
C26 C 0.7371(7) 0.5190(7) 0.2603(5) 0.074(3) Uani 1 1 d . . . . .
C27 C 0.6786(11) 0.5111(13) 0.1877(6) 0.159(8) Uani 1 1 d . U . . .
H27A H 0.6919 0.5681 0.1798 0.238 Uiso 1 1 calc R U . . .
H27B H 0.6120 0.4833 0.1773 0.238 Uiso 1 1 calc R U . . .
H27C H 0.6937 0.4767 0.1587 0.238 Uiso 1 1 calc R U . . .
C28 C 0.8379(9) 0.5498(12) 0.2762(7) 0.133(6) Uani 1 1 d . U . . .
H28A H 0.8744 0.5587 0.3246 0.200 Uiso 1 1 calc R U . . .
H28B H 0.8574 0.6039 0.2641 0.200 Uiso 1 1 calc R U . . .
H28C H 0.8488 0.5073 0.2505 0.200 Uiso 1 1 calc R U . . .
C29 C 0.7214(18) 0.4349(12) 0.2755(10) 0.183(9) Uani 1 1 d . U . . .
H29A H 0.6785 0.3894 0.2338 0.275 Uiso 1 1 calc R U . . .
H29B H 0.6938 0.4308 0.3078 0.275 Uiso 1 1 calc R U . . .
H29C H 0.7813 0.4289 0.2950 0.275 Uiso 1 1 calc R U . . .
C30 C 0.7614(5) 0.8610(5) 0.7179(3) 0.0523(17) Uani 1 1 d . . . . .
H30 H 0.7461 0.8910 0.7478 0.063 Uiso 1 1 calc R U . . .
C31 C 0.6920(5) 0.8143(4) 0.6538(3) 0.0490(16) Uani 1 1 d . . . . .
C32 C 0.7163(5) 0.7738(5) 0.6109(3) 0.0516(17) Uani 1 1 d . . . . .
H32 H 0.6714 0.7446 0.5658 0.062 Uiso 1 1 calc R U . . .
C33 C 0.8058(5) 0.7751(5) 0.6328(3) 0.0546(18) Uani 1 1 d . . . . .
C34 C 0.8707(5) 0.8218(5) 0.6979(3) 0.0531(17) Uani 1 1 d . . . . .
H34 H 0.9324 0.8233 0.7139 0.064 Uiso 1 1 calc R U . . .
C35 C 0.5962(5) 0.8150(4) 0.6279(3) 0.0479(15) Uani 1 1 d . . . . .
C36 C 0.5588(5) 0.8331(5) 0.6710(3) 0.0546(18) Uani 1 1 d . . . . .
H36 H 0.5957 0.8439 0.7180 0.066 Uiso 1 1 calc R U . . .
C37 C 0.4703(5) 0.8366(5) 0.6507(3) 0.0558(18) Uani 1 1 d . . . . .
C38 C 0.4363(6) 0.8558(6) 0.7038(4) 0.064(2) Uani 1 1 d . . . . .
C39 C 0.5151(13) 0.9269(12) 0.7649(9) 0.172(9) Uani 1 1 d . U . . .
H39A H 0.5353 0.9795 0.7511 0.257 Uiso 1 1 calc R U . . .
H39B H 0.5681 0.9102 0.7840 0.257 Uiso 1 1 calc R U . . .
H39C H 0.4926 0.9365 0.7990 0.257 Uiso 1 1 calc R U . . .
C40 C 0.3636(16) 0.8895(16) 0.6767(9) 0.191(9) Uani 1 1 d . U . . .
H40A H 0.3048 0.8428 0.6443 0.286 Uiso 1 1 calc R U . . .
H40B H 0.3838 0.9329 0.6540 0.286 Uiso 1 1 calc R U . . .
H40C H 0.3538 0.9154 0.7137 0.286 Uiso 1 1 calc R U . . .
C41 C 0.4047(17) 0.7800(12) 0.7264(11) 0.183(9) Uani 1 1 d . U . . .
H41A H 0.3537 0.7796 0.7383 0.275 Uiso 1 1 calc R U . . .
H41B H 0.4569 0.7803 0.7660 0.275 Uiso 1 1 calc R U . . .
H41C H 0.3820 0.7289 0.6901 0.275 Uiso 1 1 calc R U . . .
C42 C 0.8318(5) 0.7314(5) 0.5844(3) 0.0550(18) Uani 1 1 d . . . . .
C43 C 0.9096(6) 0.7123(5) 0.6068(4) 0.0592(19) Uani 1 1 d . . . . .
H43 H 0.9481 0.7295 0.6540 0.071 Uiso 1 1 calc R U . . .
C44 C 0.9361(6) 0.6699(5) 0.5657(4) 0.0584(19) Uani 1 1 d . . . . .
C45 C 1.0200(6) 0.6450(6) 0.5950(4) 0.067(2) Uani 1 1 d . . . . .
C46 C 1.0671(11) 0.6526(13) 0.5508(7) 0.137(6) Uani 1 1 d . . . . .
H46A H 1.1189 0.6341 0.5682 0.205 Uiso 1 1 calc R U . . .
H46B H 1.0916 0.7123 0.5493 0.205 Uiso 1 1 calc R U . . .
H46C H 1.0223 0.6165 0.5053 0.205 Uiso 1 1 calc R U . . .
C47 C 1.0903(7) 0.7008(9) 0.6661(6) 0.097(4) Uani 1 1 d . . . . .
H47A H 1.1453 0.6863 0.6810 0.146 Uiso 1 1 calc R U . . .
H47B H 1.0609 0.6906 0.6971 0.146 Uiso 1 1 calc R U . . .
H47C H 1.1098 0.7611 0.6658 0.146 Uiso 1 1 calc R U . . .
C48 C 0.9798(11) 0.5560(10) 0.5992(11) 0.155(8) Uani 1 1 d . . . . .
H48A H 0.9117 0.5315 0.5721 0.232 Uiso 1 1 calc R U . . .
H48B H 0.9939 0.5558 0.6463 0.232 Uiso 1 1 calc R U . . .
H48C H 1.0074 0.5218 0.5820 0.232 Uiso 1 1 calc R U . . .
C49 C 0.3139(10) 0.7804(6) 0.0986(5) 0.088(3) Uani 1 1 d . . . . .
C50 C 0.4079(11) 0.7957(7) 0.1113(6) 0.098(4) Uani 1 1 d . . . . .
C51 C 0.4075(10) 0.7401(8) 0.0586(7) 0.097(3) Uani 1 1 d . . . . .
C52 C 0.3108(9) 0.6882(8) 0.0116(4) 0.085(3) Uani 1 1 d . . . . .
C53 C 0.2513(9) 0.7128(7) 0.0346(5) 0.084(3) Uani 1 1 d . . . . .
C54 C 0.2824(12) 0.8272(9) 0.1404(6) 0.124(5) Uani 1 1 d . . . . .
H54A H 0.3345 0.8574 0.1851 0.186 Uiso 1 1 calc R U . . .
H54B H 0.2297 0.7862 0.1451 0.186 Uiso 1 1 calc R U . . .
H54C H 0.2626 0.8684 0.1182 0.186 Uiso 1 1 calc R U . . .
C55 C 0.4912(13) 0.8606(9) 0.1718(9) 0.152(7) Uani 1 1 d . . . . .
H55A H 0.4939 0.9181 0.1693 0.228 Uiso 1 1 calc R U . . .
H55B H 0.5486 0.8565 0.1726 0.228 Uiso 1 1 calc R U . . .
H55C H 0.4856 0.8497 0.2129 0.228 Uiso 1 1 calc R U . . .
C56 C 0.4922(11) 0.7361(13) 0.0526(8) 0.139(6) Uani 1 1 d . U . . .
H56A H 0.5341 0.7301 0.0949 0.209 Uiso 1 1 calc R U . . .
H56B H 0.5251 0.7888 0.0433 0.209 Uiso 1 1 calc R U . . .
H56C H 0.4729 0.6869 0.0156 0.209 Uiso 1 1 calc R U . . .
C57 C 0.2799(11) 0.6173(10) -0.0493(5) 0.115(5) Uani 1 1 d . U . . .
H57A H 0.2591 0.6367 -0.0903 0.173 Uiso 1 1 calc R U . . .
H57B H 0.2281 0.5674 -0.0516 0.173 Uiso 1 1 calc R U . . .
H57C H 0.3326 0.6017 -0.0456 0.173 Uiso 1 1 calc R U . . .
C58 C 0.1465(9) 0.6765(10) 0.0046(6) 0.116(5) Uani 1 1 d . U . . .
H58A H 0.1211 0.6306 -0.0364 0.174 Uiso 1 1 calc R U . . .
H58B H 0.1243 0.7215 -0.0069 0.174 Uiso 1 1 calc R U . . .
H58C H 0.1254 0.6535 0.0372 0.174 Uiso 1 1 calc R U . . .
C59 C 0.0462(8) -0.0721(5) 0.1741(4) 0.079(3) Uani 1 1 d . . . . .
C60 C -0.0030(6) -0.0515(6) 0.2087(5) 0.073(2) Uani 1 1 d . . . . .
C61 C -0.0797(7) -0.0402(7) 0.1616(6) 0.094(4) Uani 1 1 d . . . . .
C62 C -0.0808(8) -0.0566(6) 0.0971(5) 0.090(4) Uani 1 1 d . . . . .
C63 C -0.0032(9) -0.0758(5) 0.1041(4) 0.091(4) Uani 1 1 d . . . . .
C64 C 0.1288(9) -0.0932(7) 0.2035(5) 0.095(4) Uani 1 1 d . . . . .
H64A H 0.1103 -0.1548 0.1875 0.142 Uiso 1 1 calc R U . . .
H64B H 0.1543 -0.0769 0.2529 0.142 Uiso 1 1 calc R U . . .
H64C H 0.1768 -0.0619 0.1897 0.142 Uiso 1 1 calc R U . . .
C65 C 0.0202(8) -0.0475(8) 0.2832(5) 0.096(3) Uani 1 1 d . . . . .
H65A H -0.0060 -0.0111 0.2996 0.144 Uiso 1 1 calc R U . . .
H65B H 0.0884 -0.0236 0.3098 0.144 Uiso 1 1 calc R U . . .
H65C H -0.0070 -0.1052 0.2879 0.144 Uiso 1 1 calc R U . . .
C66 C -0.1501(9) -0.0160(13) 0.1770(8) 0.143(7) Uani 1 1 d . . . . .
H66A H -0.1295 -0.0011 0.2259 0.215 Uiso 1 1 calc R U . . .
H66B H -0.2113 -0.0644 0.1554 0.215 Uiso 1 1 calc R U . . .
H66C H -0.1554 0.0332 0.1597 0.215 Uiso 1 1 calc R U . . .
C67 C -0.1518(8) -0.0537(8) 0.0321(6) 0.115(5) Uani 1 1 d . . . . .
H67A H -0.2074 -0.1077 0.0133 0.173 Uiso 1 1 calc R U . . .
H67B H -0.1244 -0.0452 -0.0001 0.173 Uiso 1 1 calc R U . . .
H67C H -0.1699 -0.0063 0.0409 0.173 Uiso 1 1 calc R U . . .
C68 C 0.0266(10) -0.0948(7) 0.0514(5) 0.106(4) Uani 1 1 d . . . . .
H68A H 0.0932 -0.0588 0.0670 0.160 Uiso 1 1 calc R U . . .
H68B H -0.0105 -0.0831 0.0102 0.160 Uiso 1 1 calc R U . . .
H68C H 0.0171 -0.1552 0.0421 0.160 Uiso 1 1 calc R U . . .
C69 C 0.1238(11) 0.3332(9) -0.1039(9) 0.118(5) Uani 1 1 d . . . . .
C72 C 0.5345(5) 0.9872(4) 0.4973(4) 0.0525(17) Uani 1 1 d . . . . .
C73 C 0.6112(6) 0.9952(5) 0.5565(4) 0.062(2) Uani 1 1 d . . . . .
C77 C 0.6825(6) 0.9638(6) 0.5505(6) 0.076(3) Uani 1 1 d . . . . .
C74 C 0.6199(6) 1.0284(5) 0.6191(4) 0.070(2) Uani 1 1 d . . . . .
H74 H 0.6711 1.0321 0.6587 0.084 Uiso 1 1 calc R U . . .
C71 C 0.5260(6) 0.9515(5) 0.4335(4) 0.0600(19) Uani 1 1 d . . . . .
C76 C 0.5954(7) 0.9214(6) 0.4289(5) 0.073(2) Uani 1 1 d . . . . .
C75 C 0.5510(7) 1.0571(6) 0.6239(4) 0.070(2) Uani 1 1 d . . . . .
H75 H 0.5581 1.0825 0.6670 0.084 Uiso 1 1 calc R U . . .
C88 C 0.7347(10) 0.8907(10) 0.4772(9) 0.127(5) Uani 1 1 d . . . . .
H88A H 0.7804 0.8923 0.5211 0.190 Uiso 1 1 calc R U . . .
H88B H 0.7677 0.9238 0.4539 0.190 Uiso 1 1 calc R U . . .
H88C H 0.6982 0.8314 0.4499 0.190 Uiso 1 1 calc R U . . .
C78 C 0.3031(14) 0.5971(14) 0.5333(12) 0.125(9) Uani 0.65(2) 1 d . . P . .
H78A H 0.2399 0.5800 0.4973 0.188 Uiso 0.65(2) 1 calc R U P . .
H78B H 0.3121 0.6382 0.5721 0.188 Uiso 0.65(2) 1 calc R U P . .
H78C H 0.3110 0.5466 0.5469 0.188 Uiso 0.65(2) 1 calc R U P . .
C78' C 0.422(2) 0.5816(18) 0.5111(19) 0.100(12) Uani 0.35(2) 1 d . U P . .
H78D H 0.4864 0.6112 0.5466 0.151 Uiso 0.35(2) 1 calc R U P . .
H78E H 0.4237 0.5679 0.4675 0.151 Uiso 0.35(2) 1 calc R U P . .
H78F H 0.3905 0.5288 0.5208 0.151 Uiso 0.35(2) 1 calc R U P . .
N5 N 0.6695(6) 0.9289(5) 0.4874(5) 0.079(2) Uani 1 1 d . . . . .
O23 O 0.3718(7) 0.6362(6) 0.5089(6) 0.125(3) Uani 1 1 d . U . . .
O22 O 0.7498(5) 0.9686(5) 0.6019(5) 0.104(3) Uani 1 1 d . . . . .
O21 O 0.5893(7) 0.8900(5) 0.3733(5) 0.106(3) Uani 1 1 d . . . . .
O24 O 0.8692(8) 0.7924(8) 0.4362(6) 0.138(4) Uani 1 1 d D . . . .
C79 C 0.9311(18) 0.7968(19) 0.4091(15) 0.247(14) Uani 1 1 d D U . . .
H79A H 0.9950 0.8206 0.4453 0.370 Uiso 1 1 calc R U . . .
H79B H 0.9258 0.8337 0.3782 0.370 Uiso 1 1 calc R U . . .
H79C H 0.9169 0.7394 0.3843 0.370 Uiso 1 1 calc R U . . .

loop_
_atom_site_aniso_label
_atom_site_aniso_U_11
_atom_site_aniso_U_22
_atom_site_aniso_U_33
_atom_site_aniso_U_23
_atom_site_aniso_U_13
_atom_site_aniso_U_12
Rh1 0.0715(4) 0.0544(3) 0.0351(3) 0.0078(2) 0.0197(2) 0.0352(3)
Rh2 0.0541(3) 0.0505(3) 0.0351(3) 0.0033(2) -0.0007(2) 0.0223(3)
Cu2 0.0418(5) 0.0661(7) 0.0343(5) 0.0017(4) 0.0136(4) 0.0203(5)
Cu3 0.0784(8) 0.1277(12) 0.0378(5) 0.0004(6) 0.0122(5) 0.0713(9)
N3 0.055(3) 0.053(3) 0.033(3) 0.006(2) 0.013(2) 0.024(3)
N4 0.051(3) 0.047(3) 0.034(3) 0.002(2) 0.006(2) 0.018(3)
O7 0.045(3) 0.084(4) 0.043(3) 0.011(2) 0.016(2) 0.030(3)
O8 0.045(2) 0.070(3) 0.029(2) 0.006(2) 0.0119(19) 0.023(2)
O9 0.080(4) 0.134(6) 0.037(3) 0.002(3) 0.013(3) 0.076(4)
O10 0.085(4) 0.130(6) 0.050(3) 0.006(3) 0.022(3) 0.075(4)
O11 0.048(3) 0.089(4) 0.046(3) -0.001(3) 0.021(2) 0.023(3)
O12 0.044(3) 0.078(3) 0.033(2) -0.003(2) 0.0101(19) 0.025(2)
O13 0.077(4) 0.131(6) 0.037(3) 0.000(3) 0.013(3) 0.069(4)
O14 0.072(4) 0.121(5) 0.045(3) 0.003(3) 0.015(3) 0.060(4)
O15 0.153(8) 0.075(5) 0.057(4) 0.006(3) 0.015(4) 0.006(5)
O16 0.277(15) 0.091(6) 0.066(5) 0.001(4) 0.016(7) 0.068(8)
O17 0.150(9) 0.202(12) 0.068(5) 0.000(6) 0.033(5) 0.073(8)
S1 0.135(3) 0.111(2) 0.0550(13) 0.0148(14) 0.0071(16) 0.033(2)
F1 0.199(11) 0.126(8) 0.144(8) 0.006(6) 0.084(8) 0.008(7)
F2 0.214(11) 0.176(9) 0.143(8) 0.072(7) 0.102(8) 0.099(9)
F3 0.107(7) 0.279(16) 0.165(10) 0.053(10) 0.035(7) 0.044(8)
Cu1 0.0699(15) 0.0498(10) 0.0507(9) 0.0055(7) 0.0253(9) 0.0321(10)
N1 0.064(7) 0.043(6) 0.041(5) 0.003(4) 0.016(4) 0.029(5)
N2 0.062(7) 0.056(7) 0.039(5) 0.009(4) 0.013(5) 0.036(6)
O3 0.061(6) 0.053(4) 0.052(4) 0.010(3) 0.025(3) 0.027(4)
O6 0.056(4) 0.049(5) 0.055(4) -0.002(4) 0.015(3) 0.029(4)
C1 0.049(6) 0.071(8) 0.036(5) 0.009(5) 0.010(5) 0.032(6)
C2 0.055(6) 0.049(6) 0.036(5) 0.010(4) 0.013(4) 0.029(5)
C3 0.063(7) 0.071(8) 0.045(6) 0.020(5) 0.017(5) 0.036(6)
C4 0.076(8) 0.079(8) 0.040(5) 0.027(5) 0.025(5) 0.051(7)
C5 0.066(7) 0.070(8) 0.054(6) 0.017(5) 0.025(6) 0.043(6)
C6 0.067(7) 0.057(6) 0.039(5) 0.013(4) 0.018(5) 0.037(6)
Cu1' 0.058(2) 0.062(2) 0.059(2) 0.0147(16) 0.0154(17) 0.0357(19)
N1' 0.061(6) 0.053(4) 0.052(4) 0.010(3) 0.025(3) 0.027(4)
N2' 0.056(4) 0.049(5) 0.055(4) -0.002(4) 0.015(3) 0.029(4)
O3' 0.069(12) 0.045(10) 0.061(10) 0.001(8) 0.012(8) 0.024(9)
O6' 0.058(10) 0.063(11) 0.072(11) 0.026(8) 0.023(9) 0.037(10)
C1' 0.091(18) 0.039(11) 0.052(12) 0.012(9) 0.028(11) 0.028(12)
C2' 0.050(12) 0.079(16) 0.034(9) -0.002(9) 0.003(8) 0.035(12)
C3' 0.087(17) 0.045(12) 0.049(11) -0.013(9) 0.005(11) 0.034(12)
C4' 0.063(14) 0.053(13) 0.048(11) 0.007(9) 0.022(10) 0.012(11)
C5' 0.054(13) 0.060(14) 0.086(16) 0.010(12) 0.046(12) 0.014(11)
C6' 0.071(15) 0.051(13) 0.054(12) 0.004(10) 0.013(11) 0.021(12)
O1 0.062(3) 0.059(3) 0.048(3) 0.005(2) 0.022(2) 0.030(3)
O2 0.067(3) 0.057(3) 0.044(3) 0.002(2) 0.016(2) 0.034(3)
O4 0.069(3) 0.062(3) 0.059(3) 0.023(3) 0.025(3) 0.039(3)
O5 0.068(3) 0.061(3) 0.041(2) 0.007(2) 0.012(2) 0.036(3)
C7 0.079(6) 0.064(6) 0.031(3) 0.000(3) 0.013(3) 0.023(5)
C8 0.067(5) 0.051(4) 0.034(3) 0.005(3) 0.007(3) 0.028(4)
C9 0.071(5) 0.046(4) 0.039(3) 0.010(3) 0.015(3) 0.022(4)
C10 0.048(4) 0.065(5) 0.035(3) -0.003(3) 0.003(3) 0.017(4)
C11 0.045(4) 0.054(4) 0.039(3) 0.005(3) 0.015(3) 0.022(3)
C12 0.044(3) 0.049(4) 0.033(3) 0.005(3) 0.014(3) 0.016(3)
C13 0.058(4) 0.063(4) 0.031(3) 0.003(3) 0.014(3) 0.030(4)
C14 0.050(4) 0.062(4) 0.039(3) 0.009(3) 0.016(3) 0.030(3)
C15 0.051(4) 0.056(4) 0.036(3) 0.001(3) 0.019(3) 0.023(3)
C16 0.044(3) 0.048(4) 0.036(3) 0.006(3) 0.014(3) 0.015(3)
C17 0.044(4) 0.054(4) 0.036(3) 0.004(3) 0.011(3) 0.018(3)
C18 0.048(4) 0.055(4) 0.050(4) 0.017(3) 0.017(3) 0.024(3)
C19 0.045(4) 0.081(6) 0.057(4) 0.026(4) 0.023(3) 0.026(4)
C20 0.099(9) 0.35(3) 0.103(10) 0.092(13) 0.032(8) 0.137(14)
C21 0.064(7) 0.221(18) 0.25(2) 0.154(17) 0.054(10) 0.054(10)
C22 0.068(7) 0.144(12) 0.201(16) -0.031(11) 0.024(9) 0.051(8)
C23 0.057(4) 0.070(5) 0.041(4) 0.011(3) 0.019(3) 0.031(4)
C24 0.056(4) 0.070(5) 0.036(3) 0.008(3) 0.020(3) 0.030(4)
C25 0.066(5) 0.075(5) 0.047(4) 0.003(4) 0.022(4) 0.033(4)
C26 0.073(6) 0.090(7) 0.062(5) 0.003(4) 0.027(4) 0.043(5)
C27 0.136(11) 0.267(19) 0.064(6) -0.042(9) 0.014(7) 0.130(13)
C28 0.104(9) 0.194(15) 0.101(9) -0.015(9) 0.045(7) 0.074(10)
C29 0.31(2) 0.142(14) 0.180(16) 0.034(11) 0.160(17) 0.132(16)
C30 0.057(4) 0.056(4) 0.037(3) 0.006(3) 0.011(3) 0.026(3)
C31 0.051(4) 0.047(4) 0.038(3) 0.001(3) 0.012(3) 0.017(3)
C32 0.049(4) 0.058(4) 0.034(3) -0.001(3) 0.009(3) 0.019(3)
C33 0.053(4) 0.057(4) 0.041(3) 0.002(3) 0.008(3) 0.026(3)
C34 0.057(4) 0.059(4) 0.034(3) 0.001(3) 0.009(3) 0.028(4)
C35 0.048(4) 0.047(4) 0.035(3) 0.000(3) 0.012(3) 0.011(3)
C36 0.049(4) 0.066(5) 0.035(3) 0.001(3) 0.016(3) 0.014(3)
C37 0.056(4) 0.066(5) 0.040(4) 0.002(3) 0.023(3) 0.019(4)
C38 0.063(5) 0.078(6) 0.052(4) 0.005(4) 0.035(4) 0.022(4)
C39 0.169(15) 0.168(15) 0.137(12) -0.057(11) 0.098(12) 0.013(12)
C40 0.24(2) 0.31(2) 0.145(13) 0.073(14) 0.147(14) 0.184(19)
C41 0.30(2) 0.136(13) 0.222(18) 0.063(12) 0.224(19) 0.087(14)
C42 0.059(4) 0.062(4) 0.039(3) 0.005(3) 0.012(3) 0.029(4)
C43 0.059(4) 0.063(5) 0.047(4) 0.007(3) 0.014(3) 0.026(4)
C44 0.059(4) 0.066(5) 0.049(4) 0.012(3) 0.016(3) 0.032(4)
C45 0.063(5) 0.080(6) 0.061(5) 0.017(4) 0.018(4) 0.043(5)
C46 0.133(11) 0.25(2) 0.098(9) 0.065(11) 0.059(8) 0.144(14)
C47 0.065(6) 0.139(10) 0.081(7) 0.017(7) 0.017(5) 0.053(7)
C48 0.118(11) 0.121(12) 0.25(2) 0.086(13) 0.064(13) 0.082(10)
C49 0.160(11) 0.068(6) 0.082(6) 0.036(5) 0.063(7) 0.083(7)
C50 0.139(11) 0.065(6) 0.093(8) 0.027(6) 0.055(8) 0.038(7)
C51 0.123(10) 0.102(8) 0.108(9) 0.057(7) 0.082(8) 0.048(8)
C52 0.134(9) 0.106(8) 0.048(4) 0.032(5) 0.047(5) 0.076(8)
C53 0.124(9) 0.098(7) 0.056(5) 0.035(5) 0.034(5) 0.077(7)
C54 0.209(16) 0.122(10) 0.091(8) 0.033(7) 0.064(9) 0.124(12)
C55 0.184(17) 0.079(9) 0.140(14) 0.024(9) 0.056(13) 0.006(10)
C56 0.137(12) 0.199(17) 0.134(12) 0.075(12) 0.094(11) 0.079(12)
C57 0.169(12) 0.165(12) 0.054(5) 0.030(6) 0.050(7) 0.114(11)
C58 0.126(10) 0.167(12) 0.068(6) 0.027(7) 0.018(6) 0.101(10)
C59 0.103(7) 0.041(4) 0.055(5) 0.007(3) -0.006(5) 0.030(5)
C60 0.063(5) 0.062(5) 0.065(5) 0.022(4) 0.006(4) 0.014(4)
C61 0.057(5) 0.081(7) 0.093(8) 0.037(6) 0.000(5) 0.000(5)
C62 0.081(7) 0.056(5) 0.061(6) 0.009(4) -0.015(5) -0.005(5)
C63 0.117(8) 0.044(4) 0.051(5) 0.005(4) -0.014(5) 0.021(5)
C64 0.133(10) 0.085(7) 0.081(6) 0.034(5) 0.033(6) 0.075(7)
C65 0.088(7) 0.109(9) 0.078(6) 0.051(6) 0.027(6) 0.027(6)
C66 0.067(7) 0.23(2) 0.133(12) 0.091(13) 0.038(8) 0.053(10)
C67 0.075(7) 0.102(8) 0.081(7) 0.028(6) -0.026(6) 0.000(6)
C68 0.173(13) 0.075(7) 0.050(5) -0.002(4) 0.023(6) 0.060(8)
C69 0.114(10) 0.079(8) 0.151(13) 0.051(9) 0.044(10) 0.034(8)
C72 0.054(4) 0.039(4) 0.049(4) 0.013(3) 0.009(3) 0.017(3)
C73 0.056(4) 0.045(4) 0.070(5) 0.016(4) 0.013(4) 0.019(3)
C77 0.057(5) 0.067(5) 0.094(7) 0.029(5) 0.021(5) 0.023(4)
C74 0.069(5) 0.055(5) 0.062(5) 0.016(4) 0.010(4) 0.017(4)
C71 0.060(4) 0.042(4) 0.073(5) 0.020(4) 0.024(4) 0.018(3)
C76 0.087(6) 0.063(5) 0.082(6) 0.025(5) 0.052(5) 0.026(5)
C75 0.087(6) 0.058(5) 0.052(4) 0.012(4) 0.022(4) 0.023(4)
C88 0.118(10) 0.131(11) 0.197(16) 0.076(11) 0.096(11) 0.087(10)
C78 0.088(13) 0.100(15) 0.132(18) -0.012(13) 0.042(13) -0.009(11)
C78' 0.10(2) 0.053(16) 0.11(3) 0.017(16) 0.020(19) 0.022(15)
N5 0.069(5) 0.079(5) 0.108(6) 0.038(5) 0.046(5) 0.039(4)
O23 0.127(7) 0.095(6) 0.163(9) 0.049(6) 0.086(7) 0.023(5)
O22 0.066(4) 0.096(5) 0.125(6) 0.039(5) 0.006(4) 0.038(4)
O21 0.136(7) 0.092(5) 0.118(6) 0.038(5) 0.083(6) 0.044(5)
O24 0.161(9) 0.164(10) 0.166(10) 0.062(8) 0.110(8) 0.108(8)
C79 0.23(2) 0.26(3) 0.27(3) 0.04(2) 0.18(2) 0.049(19)

loop_
_atom_type_symbol
_atom_type_description
_atom_type_scat_dispersion_real
_atom_type_scat_dispersion_imag
_atom_type_scat_source
C C 0.0181 0.0091 'International Tables Vol C Tables 4.2.6.8 and 6.1.1.4'
H H 0.0000 0.0000 'International Tables Vol C Tables 4.2.6.8 and 6.1.1.4'
N N 0.0311 0.0180 'International Tables Vol C Tables 4.2.6.8 and 6.1.1.4'
O O 0.0492 0.0322 'International Tables Vol C Tables 4.2.6.8 and 6.1.1.4'
F F 0.0727 0.0534 'International Tables Vol C Tables 4.2.6.8 and 6.1.1.4'
S S 0.3331 0.5567 'International Tables Vol C Tables 4.2.6.8 and 6.1.1.4'
Cu Cu -1.9646 0.5888 'International Tables Vol C Tables 4.2.6.8 and 6.1.1.4'
Rh Rh 0.0927 3.6045 'International Tables Vol C Tables 4.2.6.8 and 6.1.1.4'

loop_
_geom_angle_atom_site_label_1
_geom_angle_atom_site_label_2
_geom_angle_atom_site_label_3
_geom_angle
_geom_angle_site_symmetry_1
_geom_angle_site_symmetry_3
C49 Rh1 O1 106.7(4) . .
C49 Rh1 O2 165.2(3) . .
O1 Rh1 O2 78.7(2) . .
C49 Rh1 C50 39.1(5) . .
O1 Rh1 C50 143.9(4) . .
O2 Rh1 C50 137.5(4) . .
C49 Rh1 N3 110.1(3) . .
O1 Rh1 N3 83.8(2) . .
O2 Rh1 N3 84.0(2) . .
C50 Rh1 N3 97.2(4) . .
C49 Rh1 C52 66.5(4) . .
O1 Rh1 C52 118.1(4) . .
O2 Rh1 C52 98.8(3) . .
C50 Rh1 C52 66.0(5) . .
N3 Rh1 C52 158.1(4) . .
C49 Rh1 C53 40.8(4) . .
O1 Rh1 C53 94.1(4) . .
O2 Rh1 C53 126.3(3) . .
C50 Rh1 C53 66.7(5) . .
N3 Rh1 C53 148.7(3) . .
C52 Rh1 C53 38.9(4) . .
C49 Rh1 C51 65.6(5) . .
O1 Rh1 C51 157.5(4) . .
O2 Rh1 C51 104.1(4) . .
C50 Rh1 C51 38.8(5) . .
N3 Rh1 C51 118.6(4) . .
C52 Rh1 C51 39.6(5) . .
C53 Rh1 C51 66.0(5) . .
C61 Rh2 C59 65.4(5) . .
C61 Rh2 C60 39.1(4) . .
C59 Rh2 C60 39.0(4) . .
C61 Rh2 N4 120.8(4) . 2_666
C59 Rh2 N4 105.2(3) . 2_666
C60 Rh2 N4 95.4(3) . 2_666
C61 Rh2 O5 154.3(4) . .
C59 Rh2 O5 111.0(4) . .
C60 Rh2 O5 149.0(3) . .
N4 Rh2 O5 84.9(2) 2_666 .
C61 Rh2 O4 102.2(4) . .
C59 Rh2 O4 166.9(3) . .
C60 Rh2 O4 132.7(3) . .
N4 Rh2 O4 84.3(2) 2_666 .
O5 Rh2 O4 78.3(2) . .
C61 Rh2 C63 64.9(5) . .
C59 Rh2 C63 39.7(3) . .
C60 Rh2 C63 65.7(4) . .
N4 Rh2 C63 142.3(3) 2_666 .
O5 Rh2 C63 95.6(4) . .
O4 Rh2 C63 132.9(3) . .
C61 Rh2 C62 38.9(5) . .
C59 Rh2 C62 65.3(4) . .
C60 Rh2 C62 65.3(4) . .
N4 Rh2 C62 159.2(4) 2_666 .
O5 Rh2 C62 115.5(4) . .
O4 Rh2 C62 102.7(3) . .
C63 Rh2 C62 38.2(5) . .
O8 Cu2 O7 92.8(2) . .
O8 Cu2 O12 85.97(19) . .
O7 Cu2 O12 175.9(3) . .
O8 Cu2 O11 174.7(3) . .
O7 Cu2 O11 88.4(2) . .
O12 Cu2 O11 92.4(2) . .
O8 Cu2 O23 89.9(3) . .
O7 Cu2 O23 92.9(3) . .
O12 Cu2 O23 91.1(3) . .
O11 Cu2 O23 95.2(3) . .
O13 Cu3 O9 86.2(2) . .
O13 Cu3 O10 169.4(4) . .
O9 Cu3 O10 92.1(2) . .
O13 Cu3 O14 92.0(2) . .
O9 Cu3 O14 173.4(4) . .
O10 Cu3 O14 88.6(2) . .
O13 Cu3 O24 94.7(4) . .
O9 Cu3 O24 91.7(4) . .
O10 Cu3 O24 95.8(4) . .
O14 Cu3 O24 94.7(4) . .
C15 N3 C11 121.0(6) . .
C15 N3 Rh1 121.8(4) . .
C11 N3 Rh1 117.2(4) . .
C30 N4 C34 119.7(6) . .
C30 N4 Rh2 119.9(4) . 2_666
C34 N4 Rh2 120.0(5) . 2_666
C18 O7 Cu2 125.8(5) . .
C16 O8 Cu2 124.1(4) . .
C23 O9 Cu3 125.0(5) . .
C25 O10 Cu3 128.0(5) . .
C37 O11 Cu2 126.9(5) . .
C35 O12 Cu2 126.0(5) . .
C42 O13 Cu3 125.9(5) . .
C44 O14 Cu3 126.9(5) . .
S1 O15 Cu1 133.0(5) . .
S1 O15 Cu1' 127.5(5) . .
O15 S1 O16 114.7(5) . .
O15 S1 O17 111.4(7) . .
O16 S1 O17 113.4(8) . .
O15 S1 C69 100.5(7) . .
O16 S1 C69 108.1(9) . .
O17 S1 C69 107.5(7) . .
N1 Cu1 N2 82.1(5) . .
N1 Cu1 O3 85.1(5) . .
N2 Cu1 O3 162.9(4) . .
N1 Cu1 O6 162.7(4) . .
N2 Cu1 O6 83.8(4) . .
O3 Cu1 O6 106.5(4) . .
N1 Cu1 O15 94.5(4) . .
N2 Cu1 O15 98.2(4) . .
O3 Cu1 O15 94.1(4) . .
O6 Cu1 O15 97.3(3) . .
C7 N1 C1 126.2(12) . .
C7 N1 Cu1 117.6(9) . .
C1 N1 Cu1 116.2(9) . .
C9 N2 C2 126.2(13) . .
C9 N2 Cu1 119.3(8) . .
C2 N2 Cu1 114.6(10) . .
C8 O3 Cu1 104.8(7) . .
C10 O6 Cu1 106.2(6) . .
C6 C1 N1 127.2(14) . .
C6 C1 C2 119.6(12) . .
N1 C1 C2 113.2(10) . .
C3 C2 N2 125.9(12) . .
C3 C2 C1 120.5(10) . .
N2 C2 C1 113.6(11) . .
C2 C3 C4 117.8(12) . .
C5 C4 C3 121.8(12) . .
C4 C5 C6 121.2(11) . .
C1 C6 C5 119.0(12) . .
N1' Cu1' N2' 80.1(9) . .
N1' Cu1' O6' 163.1(9) . .
N2' Cu1' O6' 85.2(8) . .
N1' Cu1' O3' 86.3(10) . .
N2' Cu1' O3' 162.1(9) . .
O6' Cu1' O3' 106.2(10) . .
N1' Cu1' O15 85.0(8) . .
N2' Cu1' O15 88.2(7) . .
O6' Cu1' O15 102.9(7) . .
O3' Cu1' O15 102.2(7) . .
N1' Cu1' C7 55.6(7) . .
N2' Cu1' C7 134.5(7) . .
O6' Cu1' C7 136.2(7) . .
O3' Cu1' C7 30.7(8) . .
O15 Cu1' C7 96.7(3) . .
C8 N1' C1' 119.9(15) . .
C8 N1' Cu1' 121.2(12) . .
C1' N1' Cu1' 118.8(17) . .
C10 N2' C2' 121.6(14) . .
C10 N2' Cu1' 121.9(11) . .
C2' N2' Cu1' 116.5(14) . .
C7 O3' Cu1' 99.4(14) . .
C9 O6' Cu1' 102.4(12) . .
C6' C1' N1' 127.4(18) . .
C6' C1' C2' 121.2(17) . .
N1' C1' C2' 111(2) . .
C3' C2' N2' 129(2) . .
C3' C2' C1' 118(2) . .
N2' C2' C1' 112.9(18) . .
C2' C3' C4' 123(2) . .
C5' C4' C3' 115(2) . .
C4' C5' C6' 124(2) . .
C5' C6' C1' 118(2) . .
C7 O1 Rh1 112.6(6) . .
C8 O2 Rh1 113.8(5) . .
C9 O4 Rh2 113.0(5) . .
C10 O5 Rh2 113.4(5) . .
O1 C7 N1 136.1(10) . .
O1 C7 O3' 106.8(12) . .
O1 C7 C8 118.0(8) . .
N1 C7 C8 105.7(9) . .
O3' C7 C8 134.9(12) . .
O1 C7 Cu1' 156.7(7) . .
O3' C7 Cu1' 49.9(10) . .
C8 C7 Cu1' 85.3(5) . .
O2 C8 O3 116.8(8) . .
O2 C8 N1' 146.0(10) . .
O2 C8 C7 116.9(7) . .
O3 C8 C7 126.2(9) . .
N1' C8 C7 96.4(9) . .
O4 C9 N2 138.2(9) . .
O4 C9 O6' 111.1(12) . .
O4 C9 C10 116.9(7) . .
N2 C9 C10 104.5(9) . .
O6' C9 C10 131.2(12) . .
O5 C10 O6 116.8(8) . .
O5 C10 N2' 144.6(10) . .
O5 C10 C9 117.6(8) . .
O6 C10 C9 125.5(8) . .
N2' C10 C9 97.2(9) . .
N3 C11 C12 120.7(6) . .
C13 C12 C11 118.2(6) . .
C13 C12 C16 120.3(6) . .
C11 C12 C16 121.4(6) . .
C14 C13 C12 120.4(6) . .
C13 C14 C15 118.4(6) . .
C13 C14 C23 118.4(6) . .
C15 C14 C23 123.2(6) . .
N3 C15 C14 121.2(6) . .
O8 C16 C17 126.8(6) . .
O8 C16 C12 112.2(6) . .
C17 C16 C12 121.0(6) . .
C18 C17 C16 123.0(6) . .
O7 C18 C17 125.6(6) . .
O7 C18 C19 113.6(6) . .
C17 C18 C19 120.8(6) . .
C21 C19 C20 120.9(13) . .
C21 C19 C22 104.7(13) . .
C20 C19 C22 103.3(13) . .
C21 C19 C18 107.0(8) . .
C20 C19 C18 111.5(8) . .
C22 C19 C18 108.7(8) . .
O9 C23 C24 126.5(7) . .
O9 C23 C14 112.1(6) . .
C24 C23 C14 121.4(6) . .
C23 C24 C25 125.1(7) . .
O10 C25 C24 123.1(7) . .
O10 C25 C26 113.7(7) . .
C24 C25 C26 123.2(7) . .
C28 C26 C29 100.2(13) . .
C28 C26 C27 111.6(11) . .
C29 C26 C27 112.3(13) . .
C28 C26 C25 111.0(9) . .
C29 C26 C25 109.1(10) . .
C27 C26 C25 112.0(8) . .
N4 C30 C31 122.2(7) . .
C32 C31 C30 117.9(7) . .
C32 C31 C35 119.3(6) . .
C30 C31 C35 122.4(6) . .
C31 C32 C33 120.6(6) . .
C34 C33 C32 118.1(7) . .
C34 C33 C42 122.0(7) . .
C32 C33 C42 119.8(6) . .
N4 C34 C33 121.4(7) . .
O12 C35 C36 125.2(7) . .
O12 C35 C31 113.3(6) . .
C36 C35 C31 121.5(6) . .
C35 C36 C37 124.9(7) . .
O11 C37 C36 124.0(7) . .
O11 C37 C38 116.3(7) . .
C36 C37 C38 119.7(7) . .
C41 C38 C40 113.0(14) . .
C41 C38 C39 108.2(14) . .
C40 C38 C39 104.9(14) . .
C41 C38 C37 109.9(9) . .
C40 C38 C37 110.0(9) . .
C39 C38 C37 110.8(8) . .
O13 C42 C43 125.5(7) . .
O13 C42 C33 112.8(6) . .
C43 C42 C33 121.6(6) . .
C42 C43 C44 125.0(7) . .
O14 C44 C43 124.1(7) . .
O14 C44 C45 114.0(7) . .
C43 C44 C45 121.8(7) . .
C46 C45 C48 112.6(12) . .
C46 C45 C47 109.2(10) . .
C48 C45 C47 108.1(11) . .
C46 C45 C44 109.2(8) . .
C48 C45 C44 105.3(9) . .
C47 C45 C44 112.4(7) . .
C50 C49 C53 108.1(9) . .
C50 C49 C54 126.3(12) . .
C53 C49 C54 125.5(12) . .
C50 C49 Rh1 71.2(6) . .
C53 C49 Rh1 70.8(5) . .
C54 C49 Rh1 126.0(8) . .
C49 C50 C51 108.7(11) . .
C49 C50 C55 123.5(13) . .
C51 C50 C55 127.8(15) . .
C49 C50 Rh1 69.7(6) . .
C51 C50 Rh1 71.2(7) . .
C55 C50 Rh1 124.7(10) . .
C50 C51 C52 108.2(11) . .
C50 C51 C56 125.8(15) . .
C52 C51 C56 126.0(13) . .
C50 C51 Rh1 70.0(7) . .
C52 C51 Rh1 69.9(6) . .
C56 C51 Rh1 126.0(10) . .
C53 C52 C51 108.6(9) . .
C53 C52 C57 126.5(12) . .
C51 C52 C57 124.8(11) . .
C53 C52 Rh1 70.7(5) . .
C51 C52 Rh1 70.5(6) . .
C57 C52 Rh1 122.3(8) . .
C52 C53 C49 106.4(10) . .
C52 C53 C58 128.8(10) . .
C49 C53 C58 124.8(10) . .
C52 C53 Rh1 70.4(5) . .
C49 C53 Rh1 68.5(5) . .
C58 C53 Rh1 123.2(9) . .
C60 C59 C63 107.9(9) . .
C60 C59 C64 125.8(9) . .
C63 C59 C64 126.2(11) . .
C60 C59 Rh2 70.6(5) . .
C63 C59 Rh2 71.4(5) . .
C64 C59 Rh2 127.3(8) . .
C59 C60 C61 107.5(10) . .
C59 C60 C65 125.7(9) . .
C61 C60 C65 126.7(11) . .
C59 C60 Rh2 70.4(5) . .
C61 C60 Rh2 70.0(6) . .
C65 C60 Rh2 127.7(7) . .
C60 C61 C62 109.1(12) . .
C60 C61 C66 125.5(12) . .
C62 C61 C66 125.3(10) . .
C60 C61 Rh2 70.9(6) . .
C62 C61 Rh2 72.4(6) . .
C66 C61 Rh2 123.6(10) . .
C63 C62 C61 107.9(9) . .
C63 C62 C67 125.4(12) . .
C61 C62 C67 126.8(13) . .
C63 C62 Rh2 70.7(5) . .
C61 C62 Rh2 68.7(5) . .
C67 C62 Rh2 125.8(7) . .
C62 C63 C59 107.6(11) . .
C62 C63 C68 127.9(9) . .
C59 C63 C68 124.5(11) . .
C62 C63 Rh2 71.2(5) . .
C59 C63 Rh2 68.9(5) . .
C68 C63 Rh2 124.2(8) . .
F1 C69 F2 103.9(15) . .
F1 C69 F3 108.7(14) . .
F2 C69 F3 98.4(13) . .
F1 C69 S1 116.6(12) . .
F2 C69 S1 114.2(11) . .
F3 C69 S1 113.2(14) . .
C72 C72 C73 119.2(9) 2_676 .
C72 C72 C71 120.5(8) 2_676 .
C73 C72 C71 120.3(8) . .
C74 C73 C72 121.1(8) . .
C74 C73 C77 119.9(8) . .
C72 C73 C77 118.9(8) . .
O22 C77 N5 121.8(10) . .
O22 C77 C73 120.2(10) . .
N5 C77 C73 118.0(8) . .
C73 C74 C75 119.2(8) . .
C75 C71 C72 119.1(8) 2_676 .
C75 C71 C76 120.9(9) 2_676 .
C72 C71 C76 119.9(8) . .
O21 C76 N5 120.0(10) . .
O21 C76 C71 121.0(10) . .
N5 C76 C71 119.0(8) . .
C71 C75 C74 120.7(8) 2_676 .
C77 N5 C76 123.9(8) . .
C77 N5 C88 121.3(10) . .
C76 N5 C88 114.8(10) . .
C78' O23 C78 106(2) . .
C78' O23 Cu2 125.7(15) . .
C78 O23 Cu2 123.9(12) . .
C79 O24 Cu3 119.6(15) . .

loop_
_geom_bond_atom_site_label_1
_geom_bond_atom_site_label_2
_geom_bond_distance
_geom_bond_site_symmetry_2
Rh1 C49 2.109(8) .
Rh1 O1 2.126(6) .
Rh1 O2 2.127(5) .
Rh1 C50 2.129(12) .
Rh1 N3 2.130(5) .
Rh1 C52 2.137(8) .
Rh1 C53 2.141(8) .
Rh1 C51 2.145(11) .
Rh2 C61 2.099(11) .
Rh2 C59 2.107(8) .
Rh2 C60 2.110(9) .
Rh2 N4 2.125(5) 2_666
Rh2 O5 2.128(6) .
Rh2 O4 2.135(5) .
Rh2 C63 2.141(9) .
Rh2 C62 2.147(8) .
Cu2 O8 1.910(4) .
Cu2 O7 1.914(5) .
Cu2 O12 1.915(5) .
Cu2 O11 1.930(5) .
Cu2 O23 2.393(9) .
Cu3 O13 1.920(5) .
Cu3 O9 1.921(5) .
Cu3 O10 1.927(5) .
Cu3 O14 1.929(5) .
Cu3 O24 2.289(12) .
N3 C15 1.317(9) .
N3 C11 1.353(9) .
N4 C30 1.325(9) .
N4 C34 1.345(9) .
N4 Rh2 2.125(5) 2_666
O7 C18 1.260(9) .
O8 C16 1.282(8) .
O9 C23 1.270(9) .
O10 C25 1.261(10) .
O11 C37 1.251(9) .
O12 C35 1.267(8) .
O13 C42 1.270(9) .
O14 C44 1.268(9) .
O15 S1 1.423(9) .
O15 Cu1 2.342(7) .
O15 Cu1' 2.401(8) .
O16 S1 1.444(10) .
O17 S1 1.520(11) .
S1 C69 1.618(18) .
F1 C69 1.280(17) .
F2 C69 1.386(17) .
F3 C69 1.389(17) .
Cu1 N1 1.915(11) .
Cu1 N2 1.937(14) .
Cu1 O3 1.992(10) .
Cu1 O6 2.008(8) .
N1 C7 1.303(16) .
N1 C1 1.393(18) .
N2 C9 1.302(15) .
N2 C2 1.409(15) .
O3 C8 1.270(11) .
O6 C10 1.262(12) .
C1 C6 1.390(15) .
C1 C2 1.415(18) .
C2 C3 1.380(17) .
C3 C4 1.416(16) .
C4 C5 1.332(19) .
C5 C6 1.394(18) .
Cu1' N1' 1.912(16) .
Cu1' N2' 1.944(14) .
Cu1' O6' 1.97(2) .
Cu1' O3' 1.98(2) .
Cu1' C7 2.549(10) .
N1' C8 1.36(2) .
N1' C1' 1.394(17) .
N2' C10 1.37(2) .
N2' C2' 1.400(17) .
O3' C7 1.32(3) .
O6' C9 1.33(2) .
C1' C6' 1.38(3) .
C1' C2' 1.427(18) .
C2' C3' 1.33(3) .
C3' C4' 1.46(4) .
C4' C5' 1.36(3) .
C5' C6' 1.380(18) .
O1 C7 1.272(10) .
O2 C8 1.256(10) .
O4 C9 1.244(10) .
O5 C10 1.231(10) .
C7 C8 1.530(12) .
C9 C10 1.558(12) .
C11 C12 1.396(9) .
C12 C13 1.385(10) .
C12 C16 1.502(9) .
C13 C14 1.373(10) .
C14 C15 1.407(9) .
C14 C23 1.522(10) .
C16 C17 1.385(10) .
C17 C18 1.377(10) .
C18 C19 1.565(10) .
C19 C21 1.459(17) .
C19 C20 1.470(16) .
C19 C22 1.476(16) .
C23 C24 1.370(10) .
C24 C25 1.384(11) .
C25 C26 1.515(11) .
C26 C28 1.477(16) .
C26 C29 1.48(2) .
C26 C27 1.500(15) .
C30 C31 1.386(9) .
C31 C32 1.368(10) .
C31 C35 1.495(10) .
C32 C33 1.384(10) .
C33 C34 1.383(10) .
C33 C42 1.509(10) .
C35 C36 1.380(10) .
C36 C37 1.402(11) .
C37 C38 1.531(10) .
C38 C41 1.452(19) .
C38 C40 1.47(2) .
C38 C39 1.523(17) .
C42 C43 1.373(11) .
C43 C44 1.384(11) .
C44 C45 1.532(10) .
C45 C46 1.456(16) .
C45 C48 1.483(18) .
C45 C47 1.529(14) .
C49 C50 1.417(18) .
C49 C53 1.481(15) .
C49 C54 1.499(14) .
C50 C51 1.420(17) .
C50 C55 1.50(2) .
C51 C52 1.449(18) .
C51 C56 1.493(18) .
C52 C53 1.425(14) .
C52 C57 1.509(14) .
C53 C58 1.496(17) .
C59 C60 1.408(15) .
C59 C63 1.443(12) .
C59 C64 1.476(14) .
C60 C61 1.408(13) .
C60 C65 1.535(14) .
C61 C62 1.413(18) .
C61 C66 1.50(2) .
C62 C63 1.402(18) .
C62 C67 1.506(13) .
C63 C68 1.470(17) .
C72 C72 1.399(16) 2_676
C72 C73 1.407(10) .
C72 C71 1.413(12) .
C73 C74 1.373(13) .
C73 C77 1.500(13) .
C77 O22 1.240(12) .
C77 N5 1.366(14) .
C74 C75 1.426(14) .
C71 C75 1.384(12) 2_676
C71 C76 1.447(13) .
C76 O21 1.240(12) .
C76 N5 1.378(13) .
C75 C71 1.384(12) 2_676
C88 N5 1.510(13) .
C78 O23 1.45(2) .
C78' O23 1.44(3) .
O24 C79 1.362(15) .

loop_
_geom_torsion_atom_site_label_1
_geom_torsion_atom_site_label_2
_geom_torsion_atom_site_label_3
_geom_torsion_atom_site_label_4
_geom_torsion
_geom_torsion_site_symmetry_1
_geom_torsion_site_symmetry_4
Cu1 O15 S1 O16 -14.9(14) . .
Cu1' O15 S1 O16 10.2(13) . .
Cu1 O15 S1 O17 -145.5(8) . .
Cu1' O15 S1 O17 -120.4(7) . .
Cu1 O15 S1 C69 100.8(10) . .
Cu1' O15 S1 C69 125.9(9) . .
C7 N1 C1 C6 1.8(18) . .
Cu1 N1 C1 C6 -175.9(8) . .
C7 N1 C1 C2 -176.2(10) . .
Cu1 N1 C1 C2 6.0(12) . .
C9 N2 C2 C3 -3.9(18) . .
Cu1 N2 C2 C3 177.6(8) . .
C9 N2 C2 C1 176.6(10) . .
Cu1 N2 C2 C1 -2.0(12) . .
C6 C1 C2 C3 -0.3(15) . .
N1 C1 C2 C3 177.9(9) . .
C6 C1 C2 N2 179.3(9) . .
N1 C1 C2 N2 -2.5(13) . .
N2 C2 C3 C4 179.3(10) . .
C1 C2 C3 C4 -1.2(15) . .
C2 C3 C4 C5 3.4(17) . .
C3 C4 C5 C6 -4.0(18) . .
N1 C1 C6 C5 -178.2(10) . .
C2 C1 C6 C5 -0.3(15) . .
C4 C5 C6 C1 2.4(17) . .
C8 N1' C1' C6' -1(4) . .
Cu1' N1' C1' C6' 175.0(19) . .
C8 N1' C1' C2' 179.7(17) . .
Cu1' N1' C1' C2' -4(3) . .
C10 N2' C2' C3' 4(3) . .
Cu1' N2' C2' C3' -176.9(18) . .
C10 N2' C2' C1' -175.7(17) . .
Cu1' N2' C2' C1' 4(2) . .
C6' C1' C2' C3' 1(3) . .
N1' C1' C2' C3' -179(2) . .
C6' C1' C2' N2' -179(2) . .
N1' C1' C2' N2' 0(3) . .
N2' C2' C3' C4' 177(2) . .
C1' C2' C3' C4' -3(3) . .
C2' C3' C4' C5' -2(3) . .
C3' C4' C5' C6' 9(4) . .
C4' C5' C6' C1' -11(4) . .
N1' C1' C6' C5' -174(2) . .
C2' C1' C6' C5' 5(3) . .
Rh1 O1 C7 N1 174.1(10) . .
Rh1 O1 C7 O3' -173.5(10) . .
Rh1 O1 C7 C8 0.8(8) . .
Rh1 O1 C7 Cu1' -175.0(11) . .
C1 N1 C7 O1 0.9(18) . .
Cu1 N1 C7 O1 178.6(7) . .
C1 N1 C7 C8 174.7(9) . .
Cu1 N1 C7 C8 -7.6(9) . .
Cu1' O3' C7 O1 -179.2(7) . .
Cu1' O3' C7 C8 7.9(18) . .
Rh1 O2 C8 O3 -179.2(6) . .
Rh1 O2 C8 N1' -168(2) . .
Rh1 O2 C8 C7 -0.5(7) . .
Cu1 O3 C8 O2 -179.0(5) . .
Cu1 O3 C8 C7 2.4(9) . .
C1' N1' C8 O2 -2(4) . .
Cu1' N1' C8 O2 -177.3(9) . .
C1' N1' C8 C7 -170.5(19) . .
Cu1' N1' C8 C7 13.7(16) . .
O1 C7 C8 O2 -0.2(9) . .
N1 C7 C8 O2 -175.4(7) . .
O3' C7 C8 O2 172.1(14) . .
Cu1' C7 C8 O2 178.1(5) . .
O1 C7 C8 O3 178.3(7) . .
N1 C7 C8 O3 3.2(11) . .
O1 C7 C8 N1' 172.9(11) . .
O3' C7 C8 N1' -14.8(19) . .
Cu1' C7 C8 N1' -8.7(10) . .
Rh2 O4 C9 N2 -164.5(10) . .
Rh2 O4 C9 O6' 176.9(11) . .
Rh2 O4 C9 C10 6.4(7) . .
C2 N2 C9 O4 0.8(19) . .
Cu1 N2 C9 O4 179.3(8) . .
C2 N2 C9 C10 -170.7(10) . .
Cu1 N2 C9 C10 7.8(10) . .
Cu1' O6' C9 O4 174.9(7) . .
Cu1' O6' C9 C10 -16.3(18) . .
Rh2 O5 C10 O6 177.2(5) . .
Rh2 O5 C10 N2' 162.9(17) . .
Rh2 O5 C10 C9 -6.0(7) . .
Cu1 O6 C10 O5 -176.7(5) . .
Cu1 O6 C10 C9 6.8(9) . .
C2' N2' C10 O5 0(3) . .
Cu1' N2' C10 O5 -179.4(8) . .
C2' N2' C10 C9 169.9(17) . .
Cu1' N2' C10 C9 -9.3(14) . .
O4 C9 C10 O5 -0.2(9) . .
N2 C9 C10 O5 173.4(7) . .
O6' C9 C10 O5 -168.5(14) . .
O4 C9 C10 O6 176.2(7) . .
N2 C9 C10 O6 -10.1(10) . .
O4 C9 C10 N2' -173.8(10) . .
O6' C9 C10 N2' 17.9(18) . .
C15 N3 C11 C12 0.7(11) . .
Rh1 N3 C11 C12 178.7(5) . .
N3 C11 C12 C13 -0.2(11) . .
N3 C11 C12 C16 178.8(7) . .
C11 C12 C13 C14 -1.3(11) . .
C16 C12 C13 C14 179.6(7) . .
C12 C13 C14 C15 2.4(12) . .
C12 C13 C14 C23 -179.1(7) . .
C11 N3 C15 C14 0.4(11) . .
Rh1 N3 C15 C14 -177.5(6) . .
C13 C14 C15 N3 -1.9(12) . .
C23 C14 C15 N3 179.7(7) . .
Cu2 O8 C16 C17 5.8(11) . .
Cu2 O8 C16 C12 -172.9(4) . .
C13 C12 C16 O8 19.8(10) . .
C11 C12 C16 O8 -159.2(7) . .
C13 C12 C16 C17 -159.0(7) . .
C11 C12 C16 C17 22.0(11) . .
O8 C16 C17 C18 3.6(13) . .
C12 C16 C17 C18 -177.7(7) . .
Cu2 O7 C18 C17 -9.9(12) . .
Cu2 O7 C18 C19 168.5(5) . .
C16 C17 C18 O7 -1.5(13) . .
C16 C17 C18 C19 -179.7(7) . .
O7 C18 C19 C21 -66.0(13) . .
C17 C18 C19 C21 112.4(13) . .
O7 C18 C19 C20 159.8(12) . .
C17 C18 C19 C20 -21.8(15) . .
O7 C18 C19 C22 46.6(13) . .
C17 C18 C19 C22 -135.0(11) . .
Cu3 O9 C23 C24 3.4(14) . .
Cu3 O9 C23 C14 -177.6(6) . .
C13 C14 C23 O9 -16.3(11) . .
C15 C14 C23 O9 162.1(8) . .
C13 C14 C23 C24 162.8(8) . .
C15 C14 C23 C24 -18.8(13) . .
O9 C23 C24 C25 1.3(16) . .
C14 C23 C24 C25 -177.6(8) . .
Cu3 O10 C25 C24 -2.0(15) . .
Cu3 O10 C25 C26 -179.1(7) . .
C23 C24 C25 O10 -2.0(16) . .
C23 C24 C25 C26 174.8(9) . .
O10 C25 C26 C28 -42.7(15) . .
C24 C25 C26 C28 140.2(12) . .
O10 C25 C26 C29 66.9(15) . .
C24 C25 C26 C29 -110.3(14) . .
O10 C25 C26 C27 -168.2(12) . .
C24 C25 C26 C27 14.7(16) . .
C34 N4 C30 C31 -1.3(12) . .
Rh2 N4 C30 C31 172.0(6) 2_666 .
N4 C30 C31 C32 -2.1(12) . .
N4 C30 C31 C35 -175.0(7) . .
C30 C31 C32 C33 4.3(12) . .
C35 C31 C32 C33 177.4(7) . .
C31 C32 C33 C34 -3.2(13) . .
C31 C32 C33 C42 -178.9(8) . .
C30 N4 C34 C33 2.4(12) . .
Rh2 N4 C34 C33 -170.8(6) 2_666 .
C32 C33 C34 N4 -0.2(13) . .
C42 C33 C34 N4 175.4(7) . .
Cu2 O12 C35 C36 -5.7(11) . .
Cu2 O12 C35 C31 174.9(5) . .
C32 C31 C35 O12 -18.6(11) . .
C30 C31 C35 O12 154.1(7) . .
C32 C31 C35 C36 161.9(8) . .
C30 C31 C35 C36 -25.3(12) . .
O12 C35 C36 C37 -0.7(14) . .
C31 C35 C36 C37 178.7(8) . .
Cu2 O11 C37 C36 5.4(13) . .
Cu2 O11 C37 C38 -172.7(6) . .
C35 C36 C37 O11 0.8(14) . .
C35 C36 C37 C38 178.9(8) . .
O11 C37 C38 C41 100.9(14) . .
C36 C37 C38 C41 -77.4(15) . .
O11 C37 C38 C40 -24.1(15) . .
C36 C37 C38 C40 157.7(13) . .
O11 C37 C38 C39 -139.7(12) . .
C36 C37 C38 C39 42.1(15) . .
Cu3 O13 C42 C43 -7.6(14) . .
Cu3 O13 C42 C33 175.4(6) . .
C34 C33 C42 O13 -161.8(8) . .
C32 C33 C42 O13 13.7(12) . .
C34 C33 C42 C43 21.0(13) . .
C32 C33 C42 C43 -163.5(8) . .
O13 C42 C43 C44 0.9(16) . .
C33 C42 C43 C44 177.7(9) . .
Cu3 O14 C44 C43 3.4(14) . .
Cu3 O14 C44 C45 -179.6(6) . .
C42 C43 C44 O14 1.4(15) . .
C42 C43 C44 C45 -175.4(9) . .
O14 C44 C45 C46 38.2(14) . .
C43 C44 C45 C46 -144.7(12) . .
O14 C44 C45 C48 -83.0(13) . .
C43 C44 C45 C48 94.1(13) . .
O14 C44 C45 C47 159.6(9) . .
C43 C44 C45 C47 -23.3(13) . .
C53 C49 C50 C51 -0.6(12) . .
C54 C49 C50 C51 -177.8(10) . .
Rh1 C49 C50 C51 60.8(8) . .
C53 C49 C50 C55 179.7(11) . .
C54 C49 C50 C55 2.5(19) . .
Rh1 C49 C50 C55 -118.9(13) . .
C53 C49 C50 Rh1 -61.5(7) . .
C54 C49 C50 Rh1 121.4(11) . .
C49 C50 C51 C52 -0.2(13) . .
C55 C50 C51 C52 179.5(12) . .
Rh1 C50 C51 C52 59.7(8) . .
C49 C50 C51 C56 179.5(12) . .
C55 C50 C51 C56 -1(2) . .
Rh1 C50 C51 C56 -120.6(13) . .
C49 C50 C51 Rh1 -59.9(8) . .
C55 C50 C51 Rh1 119.8(14) . .
C50 C51 C52 C53 1.0(13) . .
C56 C51 C52 C53 -178.7(12) . .
Rh1 C51 C52 C53 60.7(7) . .
C50 C51 C52 C57 -176.1(10) . .
C56 C51 C52 C57 4.2(19) . .
Rh1 C51 C52 C57 -116.4(11) . .
C50 C51 C52 Rh1 -59.7(8) . .
C56 C51 C52 Rh1 120.6(13) . .
C51 C52 C53 C49 -1.3(11) . .
C57 C52 C53 C49 175.7(10) . .
Rh1 C52 C53 C49 59.3(6) . .
C51 C52 C53 C58 -178.0(11) . .
C57 C52 C53 C58 -1.0(18) . .
Rh1 C52 C53 C58 -117.4(12) . .
C51 C52 C53 Rh1 -60.6(7) . .
C57 C52 C53 Rh1 116.4(11) . .
C50 C49 C53 C52 1.2(11) . .
C54 C49 C53 C52 178.4(10) . .
Rh1 C49 C53 C52 -60.5(7) . .
C50 C49 C53 C58 178.1(11) . .
C54 C49 C53 C58 -4.7(16) . .
Rh1 C49 C53 C58 116.3(11) . .
C50 C49 C53 Rh1 61.8(7) . .
C54 C49 C53 Rh1 -121.1(11) . .
C63 C59 C60 C61 -1.6(11) . .
C64 C59 C60 C61 -176.9(10) . .
Rh2 C59 C60 C61 60.4(7) . .
C63 C59 C60 C65 175.1(9) . .
C64 C59 C60 C65 -0.2(16) . .
Rh2 C59 C60 C65 -122.9(10) . .
C63 C59 C60 Rh2 -62.1(6) . .
C64 C59 C60 Rh2 122.6(10) . .
C59 C60 C61 C62 2.1(11) . .
C65 C60 C61 C62 -174.6(9) . .
Rh2 C60 C61 C62 62.7(7) . .
C59 C60 C61 C66 -178.9(12) . .
C65 C60 C61 C66 4.5(18) . .
Rh2 C60 C61 C66 -118.2(13) . .
C59 C60 C61 Rh2 -60.7(7) . .
C65 C60 C61 Rh2 122.7(10) . .
C60 C61 C62 C63 -1.7(11) . .
C66 C61 C62 C63 179.2(12) . .
Rh2 C61 C62 C63 60.1(7) . .
C60 C61 C62 C67 178.7(9) . .
C66 C61 C62 C67 -0.3(18) . .
Rh2 C61 C62 C67 -119.5(10) . .
C60 C61 C62 Rh2 -61.8(7) . .
C66 C61 C62 Rh2 119.2(13) . .
C61 C62 C63 C59 0.7(11) . .
C67 C62 C63 C59 -179.8(9) . .
Rh2 C62 C63 C59 59.5(6) . .
C61 C62 C63 C68 -178.1(10) . .
C67 C62 C63 C68 1.5(17) . .
Rh2 C62 C63 C68 -119.2(11) . .
C61 C62 C63 Rh2 -58.8(7) . .
C67 C62 C63 Rh2 120.7(10) . .
C60 C59 C63 C62 0.6(11) . .
C64 C59 C63 C62 175.9(10) . .
Rh2 C59 C63 C62 -61.0(7) . .
C60 C59 C63 C68 179.4(9) . .
C64 C59 C63 C68 -5.3(16) . .
Rh2 C59 C63 C68 117.8(10) . .
C60 C59 C63 Rh2 61.6(6) . .
C64 C59 C63 Rh2 -123.2(11) . .
O15 S1 C69 F1 59.9(14) . .
O16 S1 C69 F1 -179.5(12) . .
O17 S1 C69 F1 -56.7(15) . .
O15 S1 C69 F2 -178.8(11) . .
O16 S1 C69 F2 -58.2(14) . .
O17 S1 C69 F2 64.6(14) . .
O15 S1 C69 F3 -67.3(12) . .
O16 S1 C69 F3 53.3(13) . .
O17 S1 C69 F3 176.2(11) . .
C72 C72 C73 C74 -0.6(14) 2_676 .
C71 C72 C73 C74 -178.9(8) . .
C72 C72 C73 C77 177.2(9) 2_676 .
C71 C72 C73 C77 -1.1(12) . .
C74 C73 C77 O22 -0.7(14) . .
C72 C73 C77 O22 -178.6(9) . .
C74 C73 C77 N5 178.0(9) . .
C72 C73 C77 N5 0.1(13) . .
C72 C73 C74 C75 -1.6(13) . .
C77 C73 C74 C75 -179.4(8) . .
C72 C72 C71 C75 0.6(14) 2_676 2_676
C73 C72 C71 C75 178.8(8) . 2_676
C72 C72 C71 C76 -177.0(9) 2_676 .
C73 C72 C71 C76 1.3(12) . .
C75 C71 C76 O21 2.6(14) 2_676 .
C72 C71 C76 O21 -179.9(9) . .
C75 C71 C76 N5 -178.1(8) 2_676 .
C72 C71 C76 N5 -0.6(13) . .
C73 C74 C75 C71 2.8(14) . 2_676
O22 C77 N5 C76 179.3(9) . .
C73 C77 N5 C76 0.6(14) . .
O22 C77 N5 C88 2.6(16) . .
C73 C77 N5 C88 -176.1(10) . .
O21 C76 N5 C77 178.9(9) . .
C71 C76 N5 C77 -0.4(14) . .
O21 C76 N5 C88 -4.2(14) . .
C71 C76 N5 C88 176.5(9) . .

loop_
_platon_squeeze_void_nr
_platon_squeeze_void_average_x
_platon_squeeze_void_average_y
_platon_squeeze_void_average_z
_platon_squeeze_void_volume
_platon_squeeze_void_count_electrons
_platon_squeeze_void_content
1 -0.132 -0.026 0.369 1243 252 ' '
2 0.500 0.500 0.500 429 82 ' '
3 0.134 0.511 0.576 11 -1 ' '
4 0.866 0.489 0.424 11 -1 ' '
